data_7161082
loop_
_publ_author_name
'Thete, Kishor R.'
'Vara, Vijay'
'Patel, Raj Y.'
'Muthukrishnan, M.'

_publ_section_title
;
 Copper-catalyzed radical 1,2-oxysulfoximination of
 &#x3b2;,&#x3b3;-unsaturated oximes for the synthesis of
 sulfoximine-substituted isoxazolines.
;
_journal_issue 14
_journal_name_full 'Organic &amp; biomolecular chemistry'
_journal_page_first 2910
_journal_page_last 2915
_journal_paper_doi 10.1039/d6ob00244g
_journal_volume 24
_journal_year 2026
_chemical_formula_moiety 'C17 H18 N2 O2 S'
_chemical_formula_sum 'C17 H18 N2 O2 S'
_chemical_formula_weight 314.39
_space_group_crystal_system triclinic
_space_group_IT_number 2
_space_group_name_Hall '-P 1'
_space_group_name_H-M_alt 'P -1'
_atom_sites_solution_hydrogens geom
_atom_sites_solution_primary direct
_atom_sites_solution_secondary 'difference Fourier'
_audit_creation_method SHELXL-2018/3
_audit_update_record
;
2025-11-12 deposited with the CCDC.	2026-03-18 downloaded from the CCDC.
;
_cell_angle_alpha 85.431(2)
_cell_angle_beta 84.675(2)
_cell_angle_gamma 80.4690(10)
_cell_formula_units_Z 2
_cell_length_a 5.5177(2)
_cell_length_b 8.2099(3)
_cell_length_c 17.2362(8)
_cell_measurement_reflns_used 9846
_cell_measurement_temperature 100(2)
_cell_measurement_theta_max 28.30
_cell_measurement_theta_min 2.38
_cell_volume 765.05(5)
_computing_cell_refinement 'SAINT (Bruker, 2016)'
_computing_data_collection 'APEX3 (Bruker, 2016)'
_computing_data_reduction 'SAINT (Bruker, 2016)'
_computing_molecular_graphics 'Bruker SHELXTL, Mercury 2020.20'
_computing_publication_material 'Bruker SHELXTL'
_computing_structure_refinement 'SHELXL-2018/3 (Sheldrick, 2018)'
_computing_structure_solution 'SHELXT 2018/2 (Sheldrick, 2018)'
_diffrn_ambient_temperature 100(2)
_diffrn_detector 'Photon II CPAD Area Detector'
_diffrn_detector_area_resol_mean 7.39
_diffrn_measured_fraction_theta_full 0.995
_diffrn_measured_fraction_theta_max 0.991
_diffrn_measurement_device '\k-geometry diffractometer'
_diffrn_measurement_device_type 'Bruker D8 VENTURE Kappa Duo PHOTON II CPAD'
_diffrn_measurement_method '\f and \w scans'
_diffrn_radiation_monochromator 'multilayer mirrors'
_diffrn_radiation_type MoK\a
_diffrn_radiation_wavelength 0.71073
_diffrn_reflns_av_R_equivalents 0.0673
_diffrn_reflns_av_unetI/netI 0.0312
_diffrn_reflns_Laue_measured_fraction_full 0.995
_diffrn_reflns_Laue_measured_fraction_max 0.991
_diffrn_reflns_limit_h_max 7
_diffrn_reflns_limit_h_min -7
_diffrn_reflns_limit_k_max 10
_diffrn_reflns_limit_k_min -10
_diffrn_reflns_limit_l_max 23
_diffrn_reflns_limit_l_min -22
_diffrn_reflns_number 41860
_diffrn_reflns_point_group_measured_fraction_full 0.995
_diffrn_reflns_point_group_measured_fraction_max 0.991
_diffrn_reflns_theta_full 25.242
_diffrn_reflns_theta_max 28.395
_diffrn_reflns_theta_min 2.379
_diffrn_source 'micro-focus sealed tube'
_diffrn_source_type 'Incoatech I\mS HB'
_exptl_absorpt_coefficient_mu 0.220
_exptl_absorpt_correction_T_max 0.7457
_exptl_absorpt_correction_T_min 0.5807
_exptl_absorpt_correction_type multi-scan
_exptl_absorpt_process_details
;
 SADABS 2016/2: Krause, L., Herbst-Irmer, R., Sheldrick G.M. & Stalke D.,
 J. Appl. Cryst. 48 (2015) 3-10
;
_exptl_crystal_colour COLOURLESS
_exptl_crystal_density_diffrn 1.365
_exptl_crystal_description block
_exptl_crystal_F_000 332
_exptl_crystal_size_max 0.230
_exptl_crystal_size_mid 0.180
_exptl_crystal_size_min 0.130
_refine_diff_density_max 0.810
_refine_diff_density_min -0.491
_refine_diff_density_rms 0.059
_refine_ls_extinction_method none
_refine_ls_goodness_of_fit_ref 1.061
_refine_ls_hydrogen_treatment constr
_refine_ls_matrix_type full
_refine_ls_number_parameters 200
_refine_ls_number_reflns 3803
_refine_ls_number_restraints 0
_refine_ls_restrained_S_all 1.061
_refine_ls_R_factor_all 0.0442
_refine_ls_R_factor_gt 0.0397
_refine_ls_shift/su_max 0.001
_refine_ls_shift/su_mean 0.000
_refine_ls_structure_factor_coef Fsqd
_refine_ls_weighting_details 'w=1/[\s^2^(Fo^2^)+(0.0444P)^2^+0.6141P] where P=(Fo^2^+2Fc^2^)/3'
_refine_ls_weighting_scheme calc
_refine_ls_wR_factor_gt 0.1013
_refine_ls_wR_factor_ref 0.1047
_reflns_Friedel_coverage 0.000
_reflns_number_gt 3470
_reflns_number_total 3803
_reflns_threshold_expression 'I > 2\s(I)'
_cod_data_source_file d6ob00244g2.cif
_cod_data_source_block mo_k_290825_0m_a
_cod_depositor_comments
;
The following automatic conversions were performed:

data item '_atom_sites_solution_primary' value 'direct method' was
changed to 'direct'.

Automatic conversion script
Id: cif_fix_values 8170 2020-07-09 18:12:32Z antanas 

 Adding full bibliography for 7161082.cif.
;
_cod_database_code 7161082
_shelx_shelxl_version_number 2018/3
_shelx_space_group_comment
;
The symmetry employed for this shelxl refinement is uniquely defined
by the following loop, which should always be used as a source of
symmetry information in preference to the above space-group names.
They are only intended as comments.
;
_shelx_estimated_absorpt_t_min 0.951
_shelx_estimated_absorpt_t_max 0.972

loop_
_space_group_symop_operation_xyz
'x, y, z'
'-x, -y, -z'

loop_
_atom_site_label
_atom_site_type_symbol
_atom_site_fract_x
_atom_site_fract_y
_atom_site_fract_z
_atom_site_U_iso_or_equiv
_atom_site_adp_type
_atom_site_occupancy
_atom_site_site_symmetry_order
_atom_site_calc_flag
_atom_site_refinement_flags_posn
_atom_site_refinement_flags_adp
_atom_site_refinement_flags_occupancy
_atom_site_disorder_assembly
_atom_site_disorder_group
S1 S 0.40153(6) 0.23216(4) 0.90841(2) 0.01268(10) Uani 1 1 d . . . . .
O1 O 0.22223(19) 0.08892(14) 0.69866(6) 0.0200(2) Uani 1 1 d . . . . .
O2 O 0.62404(19) 0.25665(14) 0.94235(6) 0.0209(2) Uani 1 1 d . . . . .
N1 N 0.2127(2) 0.18170(16) 0.62590(7) 0.0175(3) Uani 1 1 d . . . . .
N2 N 0.4119(2) 0.10628(15) 0.84768(7) 0.0176(3) Uani 1 1 d . . . . .
C1 C 0.4711(2) 0.24283(17) 0.51108(8) 0.0134(3) Uani 1 1 d . . . . .
C2 C 0.2844(3) 0.35514(18) 0.47730(9) 0.0164(3) Uani 1 1 d . . . . .
H2 H 0.128291 0.381200 0.505569 0.020 Uiso 1 1 calc R U . . .
C3 C 0.3250(3) 0.42855(18) 0.40312(9) 0.0191(3) Uani 1 1 d . . . . .
H3 H 0.197827 0.505720 0.381055 0.023 Uiso 1 1 calc R U . . .
C4 C 0.5523(3) 0.38939(18) 0.36078(9) 0.0183(3) Uani 1 1 d . . . . .
H4 H 0.579747 0.439058 0.309713 0.022 Uiso 1 1 calc R U . . .
C5 C 0.7380(3) 0.27789(19) 0.39337(9) 0.0188(3) Uani 1 1 d . . . . .
H5 H 0.892372 0.250383 0.364335 0.023 Uiso 1 1 calc R U . . .
C6 C 0.6994(3) 0.20580(18) 0.46855(9) 0.0164(3) Uani 1 1 d . . . . .
H6 H 0.828826 0.131239 0.490971 0.020 Uiso 1 1 calc R U . . .
C7 C 0.4287(3) 0.16400(17) 0.58962(8) 0.0139(3) Uani 1 1 d . . . . .
C8 C 0.6220(3) 0.05258(18) 0.63354(8) 0.0154(3) Uani 1 1 d . . . . .
H8A H 0.769091 0.105556 0.636836 0.019 Uiso 1 1 calc R U . . .
H8B H 0.672722 -0.054753 0.609582 0.019 Uiso 1 1 calc R U . . .
C9 C 0.4815(3) 0.03226(18) 0.71311(8) 0.0153(3) Uani 1 1 d . . . . .
H9 H 0.505780 -0.086852 0.732633 0.018 Uiso 1 1 calc R U . . .
C10 C 0.5535(3) 0.13748(18) 0.77294(8) 0.0162(3) Uani 1 1 d . . . . .
H10A H 0.732348 0.108741 0.779272 0.019 Uiso 1 1 calc R U . . .
H10B H 0.517311 0.256099 0.755329 0.019 Uiso 1 1 calc R U . . .
C11 C 0.2609(3) 0.43233(17) 0.87283(8) 0.0135(3) Uani 1 1 d . . . . .
C12 C 0.3546(3) 0.57067(19) 0.89028(9) 0.0192(3) Uani 1 1 d . . . . .
H12 H 0.489338 0.559376 0.921893 0.023 Uiso 1 1 calc R U . . .
C13 C 0.2484(4) 0.72598(19) 0.86086(10) 0.0268(4) Uani 1 1 d . . . . .
H13 H 0.311042 0.821871 0.872009 0.032 Uiso 1 1 calc R U . . .
C14 C 0.0509(3) 0.7407(2) 0.81521(10) 0.0284(4) Uani 1 1 d . . . . .
H14 H -0.020834 0.846990 0.795042 0.034 Uiso 1 1 calc R U . . .
C15 C -0.0433(3) 0.6015(2) 0.79859(10) 0.0252(3) Uani 1 1 d . . . . .
H15 H -0.179892 0.613255 0.767728 0.030 Uiso 1 1 calc R U . . .
C16 C 0.0623(3) 0.44534(19) 0.82714(9) 0.0186(3) Uani 1 1 d . . . . .
H16 H 0.000330 0.349394 0.815736 0.022 Uiso 1 1 calc R U . . .
C17 C 0.1916(3) 0.1728(2) 0.98366(9) 0.0193(3) Uani 1 1 d . . . . .
H17A H 0.028879 0.181125 0.963854 0.029 Uiso 1 1 calc R U . . .
H17B H 0.180910 0.245766 1.026572 0.029 Uiso 1 1 calc R U . . .
H17C H 0.247667 0.058247 1.002642 0.029 Uiso 1 1 calc R U . . .

loop_
_atom_site_aniso_label
_atom_site_aniso_U_11
_atom_site_aniso_U_22
_atom_site_aniso_U_33
_atom_site_aniso_U_23
_atom_site_aniso_U_13
_atom_site_aniso_U_12
S1 0.01237(17) 0.01323(17) 0.01203(16) 0.00046(11) -0.00185(12) -0.00096(12)
O1 0.0134(5) 0.0283(6) 0.0173(5) 0.0038(4) -0.0008(4) -0.0033(4)
O2 0.0135(5) 0.0288(6) 0.0206(5) -0.0002(4) -0.0058(4) -0.0023(4)
N1 0.0144(6) 0.0217(6) 0.0161(6) 0.0005(5) -0.0015(4) -0.0028(5)
N2 0.0239(6) 0.0127(6) 0.0155(6) -0.0009(4) 0.0007(5) -0.0026(5)
C1 0.0126(6) 0.0134(6) 0.0148(6) -0.0042(5) -0.0009(5) -0.0023(5)
C2 0.0140(6) 0.0157(6) 0.0187(7) -0.0040(5) -0.0003(5) 0.0007(5)
C3 0.0186(7) 0.0167(7) 0.0210(7) -0.0013(5) -0.0036(6) 0.0015(5)
C4 0.0214(7) 0.0185(7) 0.0153(7) -0.0007(5) -0.0008(5) -0.0043(6)
C5 0.0143(6) 0.0231(7) 0.0184(7) -0.0035(6) 0.0018(5) -0.0022(5)
C6 0.0122(6) 0.0183(7) 0.0182(7) -0.0022(5) -0.0016(5) -0.0001(5)
C7 0.0124(6) 0.0140(6) 0.0158(6) -0.0036(5) -0.0025(5) -0.0018(5)
C8 0.0129(6) 0.0170(6) 0.0159(6) -0.0033(5) -0.0013(5) 0.0005(5)
C9 0.0142(6) 0.0145(6) 0.0168(7) -0.0014(5) -0.0018(5) -0.0002(5)
C10 0.0179(7) 0.0140(6) 0.0161(7) -0.0019(5) 0.0001(5) -0.0013(5)
C11 0.0144(6) 0.0116(6) 0.0129(6) 0.0008(5) 0.0029(5) 0.0000(5)
C12 0.0242(7) 0.0190(7) 0.0147(6) -0.0038(5) 0.0048(5) -0.0072(6)
C13 0.0447(10) 0.0133(7) 0.0211(8) -0.0040(6) 0.0130(7) -0.0078(7)
C14 0.0377(9) 0.0156(7) 0.0233(8) 0.0060(6) 0.0130(7) 0.0092(6)
C15 0.0179(7) 0.0299(8) 0.0223(8) 0.0088(6) 0.0018(6) 0.0052(6)
C16 0.0157(7) 0.0195(7) 0.0201(7) 0.0033(5) -0.0008(5) -0.0038(5)
C17 0.0173(7) 0.0228(7) 0.0161(7) 0.0053(5) 0.0006(5) -0.0025(6)

loop_
_atom_type_symbol
_atom_type_description
_atom_type_scat_dispersion_real
_atom_type_scat_dispersion_imag
_atom_type_scat_source
C C 0.0033 0.0016 'International Tables Vol C Tables 4.2.6.8 and 6.1.1.4'
H H 0.0000 0.0000 'International Tables Vol C Tables 4.2.6.8 and 6.1.1.4'
N N 0.0061 0.0033 'International Tables Vol C Tables 4.2.6.8 and 6.1.1.4'
O O 0.0106 0.0060 'International Tables Vol C Tables 4.2.6.8 and 6.1.1.4'
S S 0.1246 0.1234 'International Tables Vol C Tables 4.2.6.8 and 6.1.1.4'

loop_
_geom_angle_atom_site_label_1
_geom_angle_atom_site_label_2
_geom_angle_atom_site_label_3
_geom_angle
_geom_angle_site_symmetry_1
_geom_angle_site_symmetry_3
_geom_angle_publ_flag
O2 S1 N2 120.96(7) . . ?
O2 S1 C17 108.64(7) . . ?
N2 S1 C17 104.65(7) . . ?
O2 S1 C11 106.02(7) . . ?
N2 S1 C11 110.89(7) . . ?
C17 S1 C11 104.54(7) . . ?
N1 O1 C9 108.65(10) . . ?
C7 N1 O1 109.37(12) . . ?
C10 N2 S1 116.56(10) . . ?
C6 C1 C2 118.87(13) . . ?
C6 C1 C7 120.24(13) . . ?
C2 C1 C7 120.89(12) . . ?
C3 C2 C1 120.65(13) . . ?
C2 C3 C4 120.09(14) . . ?
C5 C4 C3 119.81(14) . . ?
C4 C5 C6 120.34(14) . . ?
C5 C6 C1 120.23(13) . . ?
N1 C7 C1 121.05(13) . . ?
N1 C7 C8 113.91(13) . . ?
C1 C7 C8 125.00(12) . . ?
C7 C8 C9 100.62(11) . . ?
O1 C9 C10 108.96(11) . . ?
O1 C9 C8 104.51(11) . . ?
C10 C9 C8 112.85(12) . . ?
N2 C10 C9 108.52(12) . . ?
C12 C11 C16 121.71(13) . . ?
C12 C11 S1 119.22(11) . . ?
C16 C11 S1 119.06(11) . . ?
C11 C12 C13 119.04(15) . . ?
C14 C13 C12 119.84(15) . . ?
C13 C14 C15 120.76(14) . . ?
C16 C15 C14 120.00(16) . . ?
C15 C16 C11 118.65(15) . . ?

loop_
_geom_bond_atom_site_label_1
_geom_bond_atom_site_label_2
_geom_bond_distance
_geom_bond_site_symmetry_2
_geom_bond_publ_flag
S1 O2 1.4574(11) . ?
S1 N2 1.5194(13) . ?
S1 C17 1.7517(15) . ?
S1 C11 1.7844(14) . ?
O1 N1 1.4151(16) . ?
O1 C9 1.4669(17) . ?
N1 C7 1.2851(18) . ?
N2 C10 1.4706(18) . ?
C1 C6 1.3980(19) . ?
C1 C2 1.4006(19) . ?
C1 C7 1.4691(19) . ?
C2 C3 1.385(2) . ?
C3 C4 1.394(2) . ?
C4 C5 1.385(2) . ?
C5 C6 1.394(2) . ?
C7 C8 1.5048(19) . ?
C8 C9 1.5231(19) . ?
C9 C10 1.516(2) . ?
C11 C12 1.387(2) . ?
C11 C16 1.393(2) . ?
C12 C13 1.390(2) . ?
C13 C14 1.386(3) . ?
C14 C15 1.390(3) . ?
C15 C16 1.390(2) . ?

loop_
_geom_hbond_atom_site_label_D
_geom_hbond_atom_site_label_H
_geom_hbond_atom_site_label_A
_geom_hbond_distance_DH
_geom_hbond_distance_HA
_geom_hbond_distance_DA
_geom_hbond_angle_DHA
_geom_hbond_site_symmetry_A
_geom_hbond_publ_flag
C8 H8A N1 0.99 2.61 3.5782(19) 165.5 1_655 yes
C17 H17A O2 0.98 2.27 3.2265(19) 163.8 1_455 yes

loop_
_geom_torsion_atom_site_label_1
_geom_torsion_atom_site_label_2
_geom_torsion_atom_site_label_3
_geom_torsion_atom_site_label_4
_geom_torsion
_geom_torsion_site_symmetry_1
_geom_torsion_site_symmetry_2
_geom_torsion_site_symmetry_3
_geom_torsion_site_symmetry_4
_geom_torsion_publ_flag
C9 O1 N1 C7 10.79(15) . . . . ?
O2 S1 N2 C10 -64.21(13) . . . . ?
C17 S1 N2 C10 172.96(11) . . . . ?
C11 S1 N2 C10 60.78(12) . . . . ?
C6 C1 C2 C3 -0.1(2) . . . . ?
C7 C1 C2 C3 -179.73(13) . . . . ?
C1 C2 C3 C4 0.9(2) . . . . ?
C2 C3 C4 C5 -0.5(2) . . . . ?
C3 C4 C5 C6 -0.6(2) . . . . ?
C4 C5 C6 C1 1.4(2) . . . . ?
C2 C1 C6 C5 -1.0(2) . . . . ?
C7 C1 C6 C5 178.62(13) . . . . ?
O1 N1 C7 C1 178.03(12) . . . . ?
O1 N1 C7 C8 0.32(16) . . . . ?
C6 C1 C7 N1 -171.97(13) . . . . ?
C2 C1 C7 N1 7.7(2) . . . . ?
C6 C1 C7 C8 5.5(2) . . . . ?
C2 C1 C7 C8 -174.90(13) . . . . ?
N1 C7 C8 C9 -10.49(16) . . . . ?
C1 C7 C8 C9 171.90(13) . . . . ?
N1 O1 C9 C10 104.02(13) . . . . ?
N1 O1 C9 C8 -16.86(14) . . . . ?
C7 C8 C9 O1 15.66(13) . . . . ?
C7 C8 C9 C10 -102.59(13) . . . . ?
S1 N2 C10 C9 -163.34(10) . . . . ?
O1 C9 C10 N2 65.56(14) . . . . ?
C8 C9 C10 N2 -178.82(11) . . . . ?
O2 S1 C11 C12 -8.06(13) . . . . ?
N2 S1 C11 C12 -141.10(12) . . . . ?
C17 S1 C11 C12 106.64(12) . . . . ?
O2 S1 C11 C16 170.91(11) . . . . ?
N2 S1 C11 C16 37.87(13) . . . . ?
C17 S1 C11 C16 -74.39(13) . . . . ?
C16 C11 C12 C13 -0.5(2) . . . . ?
S1 C11 C12 C13 178.43(11) . . . . ?
C11 C12 C13 C14 0.4(2) . . . . ?
C12 C13 C14 C15 0.2(2) . . . . ?
C13 C14 C15 C16 -0.7(2) . . . . ?
C14 C15 C16 C11 0.6(2) . . . . ?
C12 C11 C16 C15 0.0(2) . . . . ?
S1 C11 C16 C15 -178.92(11) . . . . ?
